data_9003454
loop_
_publ_author_name
'Perchiazzi, N.'
'Gualtieri, A. F.'
'Merlino, S.'
'Kampf, A. R.'

_publ_section_title
;
 The atomic structure of bakerite and its relationship to datolite
 Sample: Refinement of the neutron data (LT) for sample #92735
;
_journal_name_full 'American Mineralogist'
_journal_page_first 767
_journal_page_last 776
_journal_volume 89
_journal_year 2004
_chemical_formula_sum 'B1.25 Ca H1.25 O5 Si0.75'
_chemical_name_mineral Bakerite
_space_group_IT_number 14
_symmetry_space_group_name_Hall '-P 2ybc'
_symmetry_space_group_name_H-M 'P 1 21/c 1'
_cell_angle_alpha 90
_cell_angle_beta 90.476
_cell_angle_gamma 90
_cell_formula_units_Z 4
_cell_length_a 4.7892
_cell_length_b 7.5644
_cell_length_c 9.5362
_cell_volume 345.460
_database_code_amcsd 0003544
_exptl_crystal_density_diffrn 2.998
_cod_original_formula_sum 'Ca Si.75 B1.25 O5 H1.25'
_cod_database_code 9003454

loop_
_space_group_symop_operation_xyz
x,y,z
x,1/2-y,1/2+z
-x,1/2+y,1/2-z
-x,-y,-z

loop_
_atom_site_label
_atom_site_fract_x
_atom_site_fract_y
_atom_site_fract_z
_atom_site_occupancy
_atom_site_U_iso_or_equiv
_atom_site_type_symbol
_atom_site_attached_hydrogens
Ca 0.99580 0.11030 0.33260 1.00000 0.01200 Ca 0
SiT1 0.47680 0.25340 0.08570 0.75000 0.00800 Si 0
BT1 0.47680 0.25340 0.08570 0.25000 0.00800 B 0
BT2 0.56910 0.40740 0.34260 1.00000 0.01000 B 0
O1 0.26140 0.40360 0.04120 1.00000 0.01400 O 0
O2 0.67590 0.30320 0.46320 1.00000 0.01400 O 0
O3 0.67620 0.32590 0.21260 1.00000 0.01500 O 0
O4 0.31460 0.08720 0.14390 1.00000 0.00900 O 0
O5 0.25810 0.40810 0.33970 1.00000 0.00800 O 0
H1 0.19430 0.45950 0.43010 1.00000 0.02600 H 0
H2 0.41420 0.48260 0.00470 0.25000 0.02600 H 0

loop_
_cod_changelog_entry_id
_cod_changelog_entry_author
_cod_changelog_entry_date
_cod_changelog_entry_text
1
;cod-tools version 3.8.0
Id: cif_guess_AMCSD_atom_types 9581 2023-05-17 12:35:41Z saulius
;
2023-05-23T09:17:40+03:00
;Derived atom types and hydrogen counts
from atom names that follow the AMCSD naming convention
(Wat == water, O-H == hydroxyl).
;

loop_
_cod_related_entry_id
_cod_related_entry_database
_cod_related_entry_code
1 AMCSD 0003544
